data_4502361
loop_
_publ_author_name
'Zhang, Tong'
'Chen, Li-Zhuang'
'Gou, Min'
'Li, Yong-Hua'
'Fu, Da-Wei'
'Xiong, Ren-Gen'

_publ_section_title
;
 Ferroelectric Homochiral Organic Molecular Crystals
;
_journal_issue 3
_journal_name_full 'Crystal Growth &amp; Design'
_journal_page_first 1025
_journal_paper_doi 10.1021/cg901032c
_journal_volume 10
_journal_year 2010
_chemical_formula_sum 'C5 H14 Cl4 I2 N2'
_chemical_formula_weight 497.78
_chemical_name_systematic
; 
 ? 
;
_space_group_IT_number 4
_symmetry_space_group_name_Hall 'P 2yb'
_symmetry_space_group_name_H-M 'P 1 21 1'
_atom_sites_solution_hydrogens geom
_atom_sites_solution_primary direct
_atom_sites_solution_secondary difmap
_audit_creation_method SHELXL-97
_cell_angle_alpha 90.00
_cell_angle_beta 101.90(3)
_cell_angle_gamma 90.00
_cell_formula_units_Z 2
_cell_length_a 8.476(2)
_cell_length_b 7.515(2)
_cell_length_c 11.474(3)
_cell_measurement_temperature 293(2)
_cell_volume 715.2(3)
_computing_structure_refinement 'SHELXL-97 (Sheldrick, 1997)'
_computing_structure_solution 'SHELXS-97 (Sheldrick, 1990)'
_diffrn_ambient_temperature 293(2)
_diffrn_measured_fraction_theta_full 0.997
_diffrn_measured_fraction_theta_max 0.997
_diffrn_radiation_monochromator graphite
_diffrn_radiation_source 'fine-focus sealed tube'
_diffrn_radiation_type MoK\a
_diffrn_radiation_wavelength 0.71073
_diffrn_reflns_av_R_equivalents 0.0274
_diffrn_reflns_av_sigmaI/netI 0.0366
_diffrn_reflns_limit_h_max 11
_diffrn_reflns_limit_h_min -10
_diffrn_reflns_limit_k_max 9
_diffrn_reflns_limit_k_min -9
_diffrn_reflns_limit_l_max 14
_diffrn_reflns_limit_l_min -14
_diffrn_reflns_number 7257
_diffrn_reflns_theta_full 27.54
_diffrn_reflns_theta_max 27.54
_diffrn_reflns_theta_min 2.46
_exptl_absorpt_coefficient_mu 5.111
_exptl_crystal_density_diffrn 2.312
_exptl_crystal_density_method 'not measured'
_exptl_crystal_F_000 464
_refine_diff_density_max 0.837
_refine_diff_density_min -0.747
_refine_diff_density_rms 0.094
_refine_ls_abs_structure_details 'Flack H D (1983), Acta Cryst. A39, 876-881'
_refine_ls_abs_structure_Flack 0.00(2)
_refine_ls_extinction_coef 0.0959(13)
_refine_ls_extinction_expression Fc^*^=kFc[1+0.001xFc^2^\l^3^/sin(2\q)]^-1/4^
_refine_ls_extinction_method SHELXL
_refine_ls_goodness_of_fit_ref 1.058
_refine_ls_hydrogen_treatment mixed
_refine_ls_matrix_type full
_refine_ls_number_parameters 120
_refine_ls_number_reflns 3279
_refine_ls_number_restraints 1
_refine_ls_restrained_S_all 1.058
_refine_ls_R_factor_all 0.0236
_refine_ls_R_factor_gt 0.0229
_refine_ls_shift/su_max 0.001
_refine_ls_shift/su_mean 0.000
_refine_ls_structure_factor_coef Fsqd
_refine_ls_weighting_details 'calc w=1/[\s^2^(Fo^2^)+(0.0186P)^2^+0.0000P] where P=(Fo^2^+2Fc^2^)/3'
_refine_ls_weighting_scheme calc
_refine_ls_wR_factor_gt 0.0482
_refine_ls_wR_factor_ref 0.0485
_reflns_number_gt 3205
_reflns_number_total 3279
_reflns_threshold_expression >2sigma(I)
_cod_data_source_file cg901032c_si_002.cif
_cod_data_source_block shelxl
_cod_original_formula_sum 'C2.50 H7 Cl2 I N'
_cod_database_code 4502361

loop_
_symmetry_equiv_pos_as_xyz
'x, y, z'
'-x, y+1/2, -z'

loop_
_atom_site_label
_atom_site_type_symbol
_atom_site_fract_x
_atom_site_fract_y
_atom_site_fract_z
_atom_site_U_iso_or_equiv
_atom_site_adp_type
_atom_site_occupancy
_atom_site_symmetry_multiplicity
_atom_site_calc_flag
_atom_site_refinement_flags
I2 I 0.95365(3) 0.14315(2) 0.585036(19) 0.03324(9) Uani 1 1 d .
Cl4 Cl 1.25709(11) 0.1430(2) 0.60479(9) 0.0400(2) Uani 1 1 d .
I1 I 0.89369(3) 0.10960(4) 0.93194(2) 0.03184(8) Uani 1 1 d .
Cl3 Cl 1.18159(10) 0.1263(3) 0.93397(9) 0.0455(3) Uani 1 1 d .
C1 C 0.4188(4) 0.1618(6) 0.2289(3) 0.0347(9) Uani 1 1 d .
H1 H 0.3921 0.1918 0.1440 0.042 Uiso 1 1 calc R
N2 N 0.6140(4) -0.0629(4) 0.1913(3) 0.0378(8) Uani 1 1 d .
H2A H 0.5916 -0.0411 0.1125 0.045 Uiso 1 1 calc R
H2B H 0.6419 -0.1782 0.2021 0.045 Uiso 1 1 calc R
C2 C 0.4680(5) -0.0286(5) 0.2405(4) 0.0384(10) Uani 1 1 d .
H2C H 0.4893 -0.0620 0.3239 0.046 Uiso 1 1 calc R
H2D H 0.3800 -0.1019 0.1988 0.046 Uiso 1 1 calc R
C5 C 0.7046(6) 0.2431(6) 0.2379(5) 0.0464(12) Uani 1 1 d .
H5A H 0.7927 0.3156 0.2802 0.056 Uiso 1 1 calc R
H5B H 0.6837 0.2771 0.1546 0.056 Uiso 1 1 calc R
C3 C 0.2711(5) 0.1950(7) 0.2808(4) 0.0573(13) Uani 1 1 d .
H3A H 0.1828 0.1249 0.2387 0.086 Uiso 1 1 calc R
H3B H 0.2431 0.3188 0.2733 0.086 Uiso 1 1 calc R
H3C H 0.2938 0.1623 0.3635 0.086 Uiso 1 1 calc R
N1 N 0.5574(4) 0.2758(4) 0.2874(3) 0.0413(8) Uani 1 1 d .
H1A H 0.5291 0.3911 0.2770 0.050 Uiso 1 1 calc R
H1B H 0.5801 0.2536 0.3661 0.050 Uiso 1 1 calc R
C6 C 0.7515(5) 0.0507(6) 0.2497(4) 0.0412(11) Uani 1 1 d .
H6A H 0.8432 0.0301 0.2130 0.049 Uiso 1 1 calc R
H6B H 0.7828 0.0196 0.3334 0.049 Uiso 1 1 calc R
Cl1 Cl 0.64676(12) 0.1391(3) 0.56111(9) 0.0493(3) Uani 1 1 d .
Cl2 Cl 0.57439(11) 0.07672(15) 0.92355(8) 0.0343(3) Uani 1 1 d .

loop_
_atom_site_aniso_label
_atom_site_aniso_U_11
_atom_site_aniso_U_22
_atom_site_aniso_U_33
_atom_site_aniso_U_23
_atom_site_aniso_U_13
_atom_site_aniso_U_12
I2 0.03538(13) 0.03618(17) 0.02723(12) -0.00051(11) 0.00430(9) 0.00113(10)
Cl4 0.0349(4) 0.0397(6) 0.0456(5) 0.0007(6) 0.0082(4) -0.0020(5)
I1 0.02987(12) 0.03572(16) 0.03043(13) -0.00095(11) 0.00739(8) -0.00210(10)
Cl3 0.0287(4) 0.0602(8) 0.0484(5) -0.0034(7) 0.0098(4) -0.0071(6)
C1 0.041(2) 0.030(2) 0.0296(17) 0.0044(17) 0.0010(16) 0.0024(18)
N2 0.049(2) 0.0265(16) 0.039(2) -0.0029(15) 0.0119(16) -0.0015(15)
C2 0.047(2) 0.030(2) 0.041(2) -0.0041(18) 0.017(2) -0.0065(18)
C5 0.050(3) 0.044(3) 0.045(3) -0.003(2) 0.008(2) -0.018(2)
C3 0.053(3) 0.068(3) 0.052(3) 0.003(3) 0.011(2) 0.018(3)
N1 0.057(2) 0.0245(17) 0.0369(19) -0.0042(15) -0.0023(17) -0.0024(16)
C6 0.041(2) 0.042(2) 0.040(2) -0.005(2) 0.0058(19) -0.004(2)
Cl1 0.0354(4) 0.0706(9) 0.0411(5) -0.0023(8) 0.0064(4) 0.0079(7)
Cl2 0.0286(4) 0.0383(7) 0.0360(5) 0.0018(4) 0.0066(4) 0.0008(4)

loop_
_atom_type_symbol
_atom_type_description
_atom_type_scat_dispersion_real
_atom_type_scat_dispersion_imag
_atom_type_scat_source
C C 0.0033 0.0016 'International Tables Vol C Tables 4.2.6.8 and 6.1.1.4'
H H 0.0000 0.0000 'International Tables Vol C Tables 4.2.6.8 and 6.1.1.4'
N N 0.0061 0.0033 'International Tables Vol C Tables 4.2.6.8 and 6.1.1.4'
I I -0.4742 1.8119 'International Tables Vol C Tables 4.2.6.8 and 6.1.1.4'
Cl Cl 0.1484 0.1585 'International Tables Vol C Tables 4.2.6.8 and 6.1.1.4'

loop_
_geom_angle_atom_site_label_1
_geom_angle_atom_site_label_2
_geom_angle_atom_site_label_3
_geom_angle
Cl4 I2 Cl1 178.77(5)
Cl3 I1 Cl2 177.28(6)
C2 C1 N1 109.3(3)
C2 C1 C3 111.2(4)
N1 C1 C3 111.4(4)
C2 C1 H1 108.3
N1 C1 H1 108.3
C3 C1 H1 108.3
C2 N2 C6 111.5(3)
C2 N2 H2A 109.3
C6 N2 H2A 109.3
C2 N2 H2B 109.3
C6 N2 H2B 109.3
H2A N2 H2B 108.0
N2 C2 C1 111.9(3)
N2 C2 H2C 109.2
C1 C2 H2C 109.2
N2 C2 H2D 109.2
C1 C2 H2D 109.2
H2C C2 H2D 107.9
N1 C5 C6 110.6(4)
N1 C5 H5A 109.5
C6 C5 H5A 109.5
N1 C5 H5B 109.5
C6 C5 H5B 109.5
H5A C5 H5B 108.1
C1 C3 H3A 109.5
C1 C3 H3B 109.5
H3A C3 H3B 109.5
C1 C3 H3C 109.5
H3A C3 H3C 109.5
H3B C3 H3C 109.5
C5 N1 C1 112.0(3)
C5 N1 H1A 109.2
C1 N1 H1A 109.2
C5 N1 H1B 109.2
C1 N1 H1B 109.2
H1A N1 H1B 107.9
N2 C6 C5 110.1(4)
N2 C6 H6A 109.6
C5 C6 H6A 109.6
N2 C6 H6B 109.6
C5 C6 H6B 109.6
H6A C6 H6B 108.1

loop_
_geom_bond_atom_site_label_1
_geom_bond_atom_site_label_2
_geom_bond_distance
I2 Cl4 2.5349(11)
I2 Cl1 2.5589(12)
I1 Cl3 2.4387(11)
I1 Cl2 2.6995(11)
C1 C2 1.488(6)
C1 N1 1.497(5)
C1 C3 1.515(5)
C1 H1 0.9800
N2 C2 1.485(5)
N2 C6 1.488(5)
N2 H2A 0.9000
N2 H2B 0.9000
C2 H2C 0.9700
C2 H2D 0.9700
C5 N1 1.494(5)
C5 C6 1.498(6)
C5 H5A 0.9700
C5 H5B 0.9700
C3 H3A 0.9600
C3 H3B 0.9600
C3 H3C 0.9600
N1 H1A 0.9000
N1 H1B 0.9000
C6 H6A 0.9700
C6 H6B 0.9700
